data_7707745
loop_
_publ_author_name
'Gruhne, Michael S.'
'Lenz, Tobias'
'R\"osch, Markus'
'Lommel, Marcus'
'Wurzenberger, Maximilian H. H.'
'Klap\"otke, Thomas M'
'Stierstorfer, J\"org'

_publ_section_title
;
 Nitratoethyl-5H-tetrazoles: improving the oxygen balance through
 application of organic nitrates in energetic coordination compounds.
;
_journal_issue 31
_journal_name_full 'Dalton transactions (Cambridge, England : 2003)'
_journal_page_first 10811
_journal_page_last 10825
_journal_paper_doi 10.1039/d1dt01898a
_journal_volume 50
_journal_year 2021
_chemical_formula_moiety 'C6 H10 Cu N16 O14'
_chemical_formula_sum 'C6 H10 Cu N16 O14'
_chemical_formula_weight 593.84
_chemical_name_common 'bis(1-nitratoethyl-5H-tetrazolyl) bis(dinitramido) copper(II)'
_chemical_name_systematic 'bis(1-nitratoethyl-5H-tetrazolyl) bis(dinitramido) copper(II)'
_space_group_crystal_system monoclinic
_space_group_IT_number 14
_space_group_name_Hall '-P 2ybc'
_space_group_name_H-M_alt 'P 1 21/c 1'
_atom_sites_solution_hydrogens geom
_atom_sites_solution_primary dual
_audit_creation_date 2021-02-26
_audit_creation_method
;
Olex2 1.3
(compiled 2020.11.12 svn.r5f609507 for OlexSys, GUI svn.r6272)
;
_audit_update_record
;
2021-05-17 deposited with the CCDC.	2021-06-29 downloaded from the CCDC.
;
_cell_angle_alpha 90
_cell_angle_beta 110.160(6)
_cell_angle_gamma 90
_cell_formula_units_Z 2
_cell_length_a 13.1234(9)
_cell_length_b 6.3864(5)
_cell_length_c 12.8363(8)
_cell_measurement_reflns_used 2158
_cell_measurement_temperature 102
_cell_measurement_theta_max 32.3300
_cell_measurement_theta_min 1.7440
_cell_volume 1009.92(13)
_computing_cell_refinement 'CrysAlisPro 1.171.40.82a (Rigaku OD, 2020)'
_computing_data_collection 'CrysAlisPro 1.171.40.82a (Rigaku OD, 2020)'
_computing_data_reduction 'CrysAlisPro 1.171.40.82a (Rigaku OD, 2020)'
_computing_molecular_graphics 'Diamond 2.1c, Crystal Impact GbR'
_computing_publication_material 'Encifer 1.5.1, CCDC 2014'
_computing_structure_refinement 'SHELXL 2018/3 (Sheldrick, 2015)'
_computing_structure_solution 'SHELXT 2018/2 (Sheldrick, 2018)'
_diffrn_ambient_temperature 102
_diffrn_detector 'CCD plate'
_diffrn_detector_area_resol_mean 15.9809
_diffrn_detector_type Sapphire3
_diffrn_measured_fraction_theta_full 0.999
_diffrn_measured_fraction_theta_max 1.000
_diffrn_measurement_details
;
List of Runs (angles in degrees, time in seconds):

  # Type    Start    End  Width  t~exp~   \w     \q     \k     \f   Frames
#--------------------------------------------------------------------------
  1  \w    -85.00 -34.00   1.00    7.00    --  -23.84 138.00  53.00   51
  2  \w    -96.00 -62.00   1.00    7.00    --  -23.84-178.00-180.00   34
  3  \w    -96.00 -47.00   1.00    7.00    --  -23.84-178.00 -90.00   49
  4  \w    -41.00  28.00   1.00    7.00    --   24.62 -38.00-180.00   69
  5  \w    -28.00   0.00   1.00    7.00    --   24.62 124.00-108.05   28
  6  \w    -37.00  88.00   1.00    7.00    --   24.62   0.00  30.00  125
;
_diffrn_measurement_device 'four-circle diffractometer'
_diffrn_measurement_device_type 'multiwire proportional'
_diffrn_measurement_method 'phi and omega scans'
_diffrn_orient_matrix_UB_11 -0.0531756000
_diffrn_orient_matrix_UB_12 0.0395388000
_diffrn_orient_matrix_UB_13 -0.0266411000
_diffrn_orient_matrix_UB_21 -0.0220351000
_diffrn_orient_matrix_UB_22 -0.0975045000
_diffrn_orient_matrix_UB_23 0.0081059000
_diffrn_orient_matrix_UB_31 -0.0013498000
_diffrn_orient_matrix_UB_32 0.0355641000
_diffrn_orient_matrix_UB_33 0.0518602000
_diffrn_radiation_monochromator graphite
_diffrn_radiation_probe x-ray
_diffrn_radiation_type MoK\a
_diffrn_radiation_wavelength 0.71073
_diffrn_reflns_av_R_equivalents 0.0296
_diffrn_reflns_av_sigmaI/netI 0.0546
_diffrn_reflns_av_unetI/netI 0.0328
_diffrn_reflns_Laue_measured_fraction_full 0.999
_diffrn_reflns_Laue_measured_fraction_max 1.000
_diffrn_reflns_limit_h_max 16
_diffrn_reflns_limit_h_min -16
_diffrn_reflns_limit_k_max 7
_diffrn_reflns_limit_k_min -7
_diffrn_reflns_limit_l_max 16
_diffrn_reflns_limit_l_min -15
_diffrn_reflns_number 6571
_diffrn_reflns_point_group_measured_fraction_full 0.999
_diffrn_reflns_point_group_measured_fraction_max 1.000
_diffrn_reflns_theta_full 25.242
_diffrn_reflns_theta_max 26.366
_diffrn_reflns_theta_min 3.211
_diffrn_source 'fine-focus sealed X-ray tube'
_exptl_absorpt_coefficient_mu 1.193
_exptl_absorpt_correction_T_max 1.00000
_exptl_absorpt_correction_T_min 0.83205
_exptl_absorpt_correction_type multi-scan
_exptl_absorpt_process_details
;
CrysAlisPro 1.171.40.82a (Rigaku Oxford Diffraction, 2020)
Empirical absorption correction using spherical harmonics,
implemented in SCALE3 ABSPACK scaling algorithm.
;
_exptl_crystal_colour blue
_exptl_crystal_density_diffrn 1.953
_exptl_crystal_description plate
_exptl_crystal_F_000 598
_exptl_crystal_size_max 0.593
_exptl_crystal_size_mid 0.371
_exptl_crystal_size_min 0.043
_refine_diff_density_max 0.391
_refine_diff_density_min -0.264
_refine_diff_density_rms 0.066
_refine_ls_extinction_method none
_refine_ls_goodness_of_fit_ref 1.082
_refine_ls_hydrogen_treatment constr
_refine_ls_matrix_type full
_refine_ls_number_parameters 169
_refine_ls_number_reflns 2048
_refine_ls_number_restraints 0
_refine_ls_restrained_S_all 1.082
_refine_ls_R_factor_all 0.0375
_refine_ls_R_factor_gt 0.0290
_refine_ls_shift/su_max 0.000
_refine_ls_shift/su_mean 0.000
_refine_ls_structure_factor_coef Fsqd
_refine_ls_weighting_details 'w=1/[\s^2^(Fo^2^)+(0.0321P)^2^+0.4371P] where P=(Fo^2^+2Fc^2^)/3'
_refine_ls_weighting_scheme calc
_refine_ls_wR_factor_gt 0.0685
_refine_ls_wR_factor_ref 0.0743
_reflns_Friedel_coverage 0.000
_reflns_number_gt 1748
_reflns_number_total 2048
_reflns_threshold_expression 'I > 2\s(I)'
_cod_data_source_file d1dt01898a2.cif
_cod_data_source_block px423
_cod_depositor_comments 'Adding full bibliography for 7707739--7707758.cif.'
_cod_original_cell_volume 1009.91(13)
_cod_database_code 7707745
_shelx_space_group_comment
;
The symmetry employed for this shelxl refinement is uniquely defined
by the following loop, which should always be used as a source of
symmetry information in preference to the above space-group names.
They are only intended as comments.
;
_shelx_estimated_absorpt_t_min 0.538
_shelx_estimated_absorpt_t_max 0.950
_olex2_submission_original_sample_id px423
_olex2_submission_special_instructions 'No special instructions were received'

loop_
_space_group_symop_operation_xyz
'x, y, z'
'-x, y+1/2, -z+1/2'
'-x, -y, -z'
'x, -y-1/2, z-1/2'

loop_
_atom_site_label
_atom_site_type_symbol
_atom_site_fract_x
_atom_site_fract_y
_atom_site_fract_z
_atom_site_U_iso_or_equiv
_atom_site_adp_type
_atom_site_occupancy
_atom_site_site_symmetry_order
_atom_site_calc_flag
_atom_site_refinement_flags_posn
_atom_site_refinement_flags_adp
_atom_site_refinement_flags_occupancy
_atom_site_disorder_assembly
_atom_site_disorder_group
Cu1 Cu 0.500000 0.500000 0.500000 0.01278(12) Uani 1 2 d S . P . .
O1 O 0.90108(13) 0.4952(2) 0.36922(13) 0.0205(4) Uani 1 1 d . . . . .
O2 O 0.92468(13) 0.1927(3) 0.30440(14) 0.0290(4) Uani 1 1 d . . . . .
O6 O 0.40151(14) 0.9019(3) 0.49881(13) 0.0270(4) Uani 1 1 d . . . . .
O3 O 0.88209(15) 0.4569(3) 0.19013(14) 0.0305(4) Uani 1 1 d . . . . .
O4 O 0.43877(15) 0.4550(3) 0.26722(14) 0.0314(4) Uani 1 1 d . . . . .
O5 O 0.32105(13) 0.7040(3) 0.19827(12) 0.0309(4) Uani 1 1 d . . . . .
N4 N 0.64888(14) 0.5750(3) 0.50968(14) 0.0154(4) Uani 1 1 d . . . . .
N6 N 0.44026(14) 0.7085(3) 0.37808(13) 0.0147(4) Uani 1 1 d . . . . .
N1 N 0.79024(14) 0.7020(3) 0.48679(13) 0.0153(4) Uani 1 1 d . . . . .
N5 N 0.90232(15) 0.3731(3) 0.27919(15) 0.0224(4) Uani 1 1 d . . . . .
N3 N 0.73971(15) 0.5049(3) 0.59243(15) 0.0188(4) Uani 1 1 d . . . . .
O7 O 0.35215(15) 1.0213(3) 0.32995(16) 0.0349(5) Uani 1 1 d . . . . .
N7 N 0.39524(15) 0.6249(3) 0.27301(14) 0.0210(4) Uani 1 1 d . . . . .
N8 N 0.39180(14) 0.8893(3) 0.40058(15) 0.0205(4) Uani 1 1 d . . . . .
N2 N 0.82520(15) 0.5806(3) 0.57872(15) 0.0204(4) Uani 1 1 d . . . . .
C1 C 0.68274(17) 0.6973(3) 0.44557(16) 0.0155(4) Uani 1 1 d . . . . .
H1 H 0.638068 0.769279 0.381284 0.019 Uiso 1 1 calc R U . . .
C3 C 0.87134(18) 0.7119(4) 0.34003(18) 0.0208(5) Uani 1 1 d . . . . .
H3A H 0.799603 0.720977 0.280281 0.025 Uiso 1 1 calc R U . . .
H3B H 0.926021 0.782072 0.314856 0.025 Uiso 1 1 calc R U . . .
C2 C 0.86768(17) 0.8105(4) 0.44575(17) 0.0188(5) Uani 1 1 d . . . . .
H2A H 0.940938 0.805351 0.503165 0.023 Uiso 1 1 calc R U . . .
H2B H 0.846356 0.959422 0.431710 0.023 Uiso 1 1 calc R U . . .

loop_
_atom_site_aniso_label
_atom_site_aniso_U_11
_atom_site_aniso_U_22
_atom_site_aniso_U_33
_atom_site_aniso_U_23
_atom_site_aniso_U_13
_atom_site_aniso_U_12
Cu1 0.0127(2) 0.0133(2) 0.01270(19) 0.00104(13) 0.00485(14) 0.00024(14)
O1 0.0238(9) 0.0200(9) 0.0194(8) -0.0011(6) 0.0097(7) 0.0010(7)
O2 0.0274(10) 0.0208(9) 0.0367(9) -0.0033(7) 0.0084(7) 0.0017(7)
O6 0.0364(10) 0.0231(9) 0.0270(9) -0.0074(7) 0.0177(7) -0.0037(8)
O3 0.0383(11) 0.0344(10) 0.0229(9) 0.0003(8) 0.0156(8) 0.0007(8)
O4 0.0357(11) 0.0311(10) 0.0265(9) -0.0113(8) 0.0097(8) 0.0036(8)
O5 0.0248(9) 0.0462(11) 0.0165(8) 0.0046(8) 0.0005(7) -0.0003(8)
N4 0.0154(9) 0.0155(9) 0.0154(8) 0.0006(7) 0.0054(7) 0.0016(7)
N6 0.0158(9) 0.0150(9) 0.0125(8) 0.0001(7) 0.0037(7) 0.0024(7)
N1 0.0160(9) 0.0163(9) 0.0144(8) 0.0013(7) 0.0062(7) -0.0014(7)
N5 0.0165(10) 0.0254(12) 0.0263(11) -0.0043(9) 0.0086(8) -0.0034(8)
N3 0.0151(10) 0.0230(10) 0.0171(9) 0.0058(7) 0.0041(7) 0.0003(8)
O7 0.0364(11) 0.0227(10) 0.0403(11) 0.0107(8) 0.0063(9) 0.0097(8)
N7 0.0211(10) 0.0264(11) 0.0165(9) -0.0008(8) 0.0076(8) -0.0066(8)
N8 0.0164(10) 0.0168(10) 0.0282(10) 0.0003(8) 0.0074(8) 0.0004(8)
N2 0.0174(10) 0.0244(10) 0.0190(9) 0.0059(8) 0.0056(8) 0.0003(8)
C1 0.0182(11) 0.0131(11) 0.0160(10) 0.0012(8) 0.0069(8) 0.0014(9)
C3 0.0227(12) 0.0197(12) 0.0227(11) 0.0035(9) 0.0114(9) 0.0000(9)
C2 0.0176(12) 0.0191(12) 0.0211(11) 0.0007(9) 0.0083(9) -0.0045(9)

loop_
_atom_type_symbol
_atom_type_description
_atom_type_scat_dispersion_real
_atom_type_scat_dispersion_imag
_atom_type_scat_source
C C 0.0033 0.0016 'International Tables Vol C Tables 4.2.6.8 and 6.1.1.4'
H H 0.0000 0.0000 'International Tables Vol C Tables 4.2.6.8 and 6.1.1.4'
Cu Cu 0.3201 1.2651 'International Tables Vol C Tables 4.2.6.8 and 6.1.1.4'
N N 0.0061 0.0033 'International Tables Vol C Tables 4.2.6.8 and 6.1.1.4'
O O 0.0106 0.0060 'International Tables Vol C Tables 4.2.6.8 and 6.1.1.4'

loop_
_geom_angle_atom_site_label_1
_geom_angle_atom_site_label_2
_geom_angle_atom_site_label_3
_geom_angle
_geom_angle_site_symmetry_1
_geom_angle_site_symmetry_3
_geom_angle_publ_flag
N4 Cu1 N4 180.0 . 3_666 ?
N4 Cu1 N6 90.02(7) . . ?
N4 Cu1 N6 89.98(7) . 3_666 ?
N4 Cu1 N6 89.98(7) 3_666 . ?
N4 Cu1 N6 90.02(7) 3_666 3_666 ?
N6 Cu1 N6 180.00(13) 3_666 . ?
N5 O1 C3 113.37(16) . . ?
N3 N4 Cu1 123.20(13) . . ?
C1 N4 Cu1 130.09(15) . . ?
C1 N4 N3 106.70(17) . . ?
N7 N6 Cu1 115.35(13) . . ?
N7 N6 N8 116.75(16) . . ?
N8 N6 Cu1 118.24(12) . . ?
N2 N1 C2 120.96(17) . . ?
C1 N1 N2 109.24(16) . . ?
C1 N1 C2 129.78(18) . . ?
O2 N5 O1 112.46(18) . . ?
O2 N5 O3 129.2(2) . . ?
O3 N5 O1 118.34(19) . . ?
N2 N3 N4 109.73(16) . . ?
O4 N7 N6 110.24(17) . . ?
O5 N7 O4 125.17(19) . . ?
O5 N7 N6 124.55(19) . . ?
O6 N8 N6 111.96(17) . . ?
O7 N8 O6 126.00(19) . . ?
O7 N8 N6 121.85(18) . . ?
N3 N2 N1 106.54(17) . . ?
N4 C1 N1 107.79(18) . . ?
N4 C1 H1 126.1 . . ?
N1 C1 H1 126.1 . . ?
O1 C3 H3A 110.8 . . ?
O1 C3 H3B 110.8 . . ?
O1 C3 C2 104.74(17) . . ?
H3A C3 H3B 108.9 . . ?
C2 C3 H3A 110.8 . . ?
C2 C3 H3B 110.8 . . ?
N1 C2 C3 111.40(18) . . ?
N1 C2 H2A 109.3 . . ?
N1 C2 H2B 109.3 . . ?
C3 C2 H2A 109.3 . . ?
C3 C2 H2B 109.3 . . ?
H2A C2 H2B 108.0 . . ?

loop_
_geom_bond_atom_site_label_1
_geom_bond_atom_site_label_2
_geom_bond_distance
_geom_bond_site_symmetry_2
_geom_bond_publ_flag
Cu1 N4 1.9735(17) . ?
Cu1 N4 1.9736(17) 3_666 ?
Cu1 N6 1.9977(16) 3_666 ?
Cu1 N6 1.9978(17) . ?
O1 N5 1.399(2) . ?
O1 C3 1.452(3) . ?
O2 N5 1.205(3) . ?
O6 N8 1.225(2) . ?
O3 N5 1.206(2) . ?
O4 N7 1.241(3) . ?
O5 N7 1.216(2) . ?
N4 N3 1.370(2) . ?
N4 C1 1.318(3) . ?
N6 N7 1.380(2) . ?
N6 N8 1.396(2) . ?
N1 N2 1.353(2) . ?
N1 C1 1.325(3) . ?
N1 C2 1.470(3) . ?
N3 N2 1.288(3) . ?
O7 N8 1.216(2) . ?
C1 H1 0.9500 . ?
C3 H3A 0.9900 . ?
C3 H3B 0.9900 . ?
C3 C2 1.512(3) . ?
C2 H2A 0.9900 . ?
C2 H2B 0.9900 . ?

loop_
_geom_contact_atom_site_label_1
_geom_contact_atom_site_label_2
_geom_contact_distance
_geom_contact_site_symmetry_1
_geom_contact_site_symmetry_2
_geom_contact_publ_flag
? ? ? ? ? ?

loop_
_geom_hbond_atom_site_label_D
_geom_hbond_atom_site_label_H
_geom_hbond_atom_site_label_A
_geom_hbond_distance_DH
_geom_hbond_distance_HA
_geom_hbond_distance_DA
_geom_hbond_angle_DHA
_geom_hbond_site_symmetry_A
? ? ? ? ? ? ? ?

loop_
_geom_torsion_atom_site_label_1
_geom_torsion_atom_site_label_2
_geom_torsion_atom_site_label_3
_geom_torsion_atom_site_label_4
_geom_torsion
_geom_torsion_site_symmetry_1
_geom_torsion_site_symmetry_2
_geom_torsion_site_symmetry_3
_geom_torsion_site_symmetry_4
_geom_torsion_publ_flag
Cu1 N4 N3 N2 -179.13(14) . . . . ?
Cu1 N4 C1 N1 178.88(14) . . . . ?
Cu1 N6 N7 O4 -28.0(2) . . . . ?
Cu1 N6 N7 O5 149.77(17) . . . . ?
Cu1 N6 N8 O6 5.9(2) . . . . ?
Cu1 N6 N8 O7 -178.79(16) . . . . ?
O1 C3 C2 N1 -58.0(2) . . . . ?
N4 N3 N2 N1 0.4(2) . . . . ?
N5 O1 C3 C2 176.35(16) . . . . ?
N3 N4 C1 N1 0.3(2) . . . . ?
N7 N6 N8 O6 150.45(17) . . . . ?
N7 N6 N8 O7 -34.2(3) . . . . ?
N8 N6 N7 O4 -173.58(17) . . . . ?
N8 N6 N7 O5 4.2(3) . . . . ?
N2 N1 C1 N4 0.0(2) . . . . ?
N2 N1 C2 C3 108.3(2) . . . . ?
C1 N4 N3 N2 -0.4(2) . . . . ?
C1 N1 N2 N3 -0.2(2) . . . . ?
C1 N1 C2 C3 -70.2(3) . . . . ?
C3 O1 N5 O2 -178.37(17) . . . . ?
C3 O1 N5 O3 1.7(3) . . . . ?
C2 N1 N2 N3 -178.93(18) . . . . ?
C2 N1 C1 N4 178.55(19) . . . . ?
